data_7701996
loop_
_publ_author_name
'Xiao, Dawei'
'Cai, Zhongzheng'
'Do, Loi'

_publ_section_title
;
 Accelerating Ethylene Polymerization Using Secondary Metal Ions in
 Tetrahydrofuran
;
_journal_name_full 'Dalton Transactions'
_journal_paper_doi 10.1039/C9DT04288A
_journal_year 2019
_chemical_formula_sum 'C35 H45 F12 Na Ni O11 P2 Sb2'
_chemical_formula_weight 1256.85
_space_group_crystal_system monoclinic
_space_group_IT_number 15
_space_group_name_Hall '-C 2yc'
_space_group_name_H-M_alt 'C 1 2/c 1'
_atom_sites_solution_hydrogens geom
_audit_creation_method SHELXL-2018/3
_audit_update_record
;
2019-09-09 deposited with the CCDC.	2019-11-22 downloaded from the CCDC.
;
_cell_angle_alpha 90
_cell_angle_beta 121.9500(10)
_cell_angle_gamma 90
_cell_formula_units_Z 8
_cell_length_a 40.567(3)
_cell_length_b 9.3711(7)
_cell_length_c 29.875(2)
_cell_measurement_reflns_used 9889
_cell_measurement_temperature 123(2)
_cell_measurement_theta_max 27.51
_cell_measurement_theta_min 2.25
_cell_volume 9636.7(12)
_computing_cell_refinement 'Bruker SAINT'
_computing_data_collection 'Bruker APEX2'
_computing_data_reduction 'Bruker SAINT'
_computing_molecular_graphics 'Bruker SHELXTL'
_computing_publication_material 'Bruker SHELXTL'
_computing_structure_refinement 'SHELXL-2018/3 (Sheldrick, 2018)'
_computing_structure_solution 'SHELXT 2018/2 (Sheldrick, 2018)'
_diffrn_ambient_temperature 123(2)
_diffrn_measured_fraction_theta_full 0.999
_diffrn_measured_fraction_theta_max 0.987
_diffrn_measurement_device_type 'Bruker APEX-II CCD'
_diffrn_measurement_method '\f and \w scans'
_diffrn_radiation_type MoK\a
_diffrn_radiation_wavelength 0.71073
_diffrn_reflns_av_R_equivalents 0.0226
_diffrn_reflns_av_unetI/netI 0.0307
_diffrn_reflns_Laue_measured_fraction_full 0.999
_diffrn_reflns_Laue_measured_fraction_max 0.987
_diffrn_reflns_limit_h_max 33
_diffrn_reflns_limit_h_min -51
_diffrn_reflns_limit_k_max 12
_diffrn_reflns_limit_k_min -11
_diffrn_reflns_limit_l_max 38
_diffrn_reflns_limit_l_min -26
_diffrn_reflns_number 28627
_diffrn_reflns_point_group_measured_fraction_full 0.999
_diffrn_reflns_point_group_measured_fraction_max 0.987
_diffrn_reflns_theta_full 25.242
_diffrn_reflns_theta_max 27.509
_diffrn_reflns_theta_min 1.183
_exptl_absorpt_coefficient_mu 1.673
_exptl_absorpt_correction_T_max 0.7456
_exptl_absorpt_correction_T_min 0.6891
_exptl_absorpt_correction_type empirical
_exptl_absorpt_process_details sadabs
_exptl_crystal_colour yellow
_exptl_crystal_density_diffrn 1.733
_exptl_crystal_description block
_exptl_crystal_F_000 4976
_exptl_crystal_size_max 0.14
_exptl_crystal_size_mid 0.12
_exptl_crystal_size_min 0.10
_refine_diff_density_max 4.891
_refine_diff_density_min -1.325
_refine_diff_density_rms 0.177
_refine_ls_extinction_method none
_refine_ls_goodness_of_fit_ref 1.030
_refine_ls_hydrogen_treatment constr
_refine_ls_matrix_type full
_refine_ls_number_parameters 582
_refine_ls_number_reflns 10926
_refine_ls_number_restraints 483
_refine_ls_restrained_S_all 1.117
_refine_ls_R_factor_all 0.0741
_refine_ls_R_factor_gt 0.0567
_refine_ls_shift/su_max 0.002
_refine_ls_shift/su_mean 0.000
_refine_ls_structure_factor_coef Fsqd
_refine_ls_weighting_details 'w=1/[\s^2^(Fo^2^)+(0.0987P)^2^+79.5237P] where P=(Fo^2^+2Fc^2^)/3'
_refine_ls_weighting_scheme calc
_refine_ls_wR_factor_gt 0.1547
_refine_ls_wR_factor_ref 0.1723
_reflns_Friedel_coverage 0.000
_reflns_number_gt 8586
_reflns_number_total 10926
_reflns_threshold_expression 'I > 2\s(I)'
_cod_data_source_file c9dt04288a2.cif
_cod_data_source_block 4bNa
_cod_original_sg_symbol_H-M 'C 2/c'
_cod_database_code 7701996
_shelx_shelxl_version_number 2018/3
_shelx_space_group_comment
; 
The symmetry employed for this shelxl refinement is uniquely defined 
by the following loop, which should always be used as a source of 
symmetry information in preference to the above space-group names. 
They are only intended as comments. 
;

loop_
_space_group_symop_operation_xyz
'x, y, z'
'-x, y, -z+1/2'
'x+1/2, y+1/2, z'
'-x+1/2, y+1/2, -z+1/2'
'-x, -y, -z'
'x, -y, z-1/2'
'-x+1/2, -y+1/2, -z'
'x+1/2, -y+1/2, z-1/2'

loop_
_atom_site_label
_atom_site_type_symbol
_atom_site_fract_x
_atom_site_fract_y
_atom_site_fract_z
_atom_site_U_iso_or_equiv
_atom_site_adp_type
_atom_site_occupancy
_atom_site_site_symmetry_order
_atom_site_calc_flag
_atom_site_refinement_flags_posn
_atom_site_refinement_flags_adp
_atom_site_refinement_flags_occupancy
_atom_site_disorder_assembly
_atom_site_disorder_group
C1 C 0.60837(14) 0.5025(5) 0.4662(2) 0.0249(10) Uani 1 1 d . . . . .
C2 C 0.58674(17) 0.4782(7) 0.4118(2) 0.0335(12) Uani 1 1 d . . . . .
H2 H 0.592502 0.530984 0.389666 0.040 Uiso 1 1 calc R U . . .
C3 C 0.55705(19) 0.3784(8) 0.3897(3) 0.0439(15) Uani 1 1 d . . . . .
H3 H 0.542368 0.365286 0.352529 0.053 Uiso 1 1 calc R U . . .
C4 C 0.54860(19) 0.2983(7) 0.4208(3) 0.0422(15) Uani 1 1 d . . . . .
H4 H 0.528722 0.228027 0.405393 0.051 Uiso 1 1 calc R U . . .
C5 C 0.56950(17) 0.3208(7) 0.4755(3) 0.0384(13) Uani 1 1 d . . . . .
H5 H 0.563795 0.265808 0.497337 0.046 Uiso 1 1 calc R U . . .
C6 C 0.59890(16) 0.4249(6) 0.4980(2) 0.0310(11) Uani 1 1 d . . . . .
C7 C 0.64828(15) 0.7191(5) 0.4406(2) 0.0246(10) Uani 1 1 d . . . . .
C8 C 0.67804(16) 0.7222(6) 0.4301(2) 0.0293(11) Uani 1 1 d . . . . .
C9 C 0.6751(2) 0.8115(8) 0.3904(3) 0.0474(16) Uani 1 1 d . . . . .
H9 H 0.695424 0.814190 0.383393 0.057 Uiso 1 1 calc R U . . .
C10 C 0.6425(3) 0.8954(8) 0.3616(3) 0.062(2) Uani 1 1 d . . . . .
H10 H 0.640301 0.953674 0.334130 0.074 Uiso 1 1 calc R U . . .
C11 C 0.6133(2) 0.8971(8) 0.3713(3) 0.059(2) Uani 1 1 d . . . . .
H11 H 0.591258 0.956795 0.351256 0.070 Uiso 1 1 calc R U . . .
C12 C 0.61605(18) 0.8098(6) 0.4111(2) 0.0380(13) Uani 1 1 d . . . . .
C13 C 0.5553(3) 0.8894(11) 0.3967(4) 0.086(3) Uani 1 1 d . . . . .
H13A H 0.539415 0.855939 0.360189 0.129 Uiso 1 1 calc R U . . .
H13B H 0.562950 0.988734 0.397078 0.129 Uiso 1 1 calc R U . . .
H13C H 0.540121 0.883221 0.413571 0.129 Uiso 1 1 calc R U . . .
C14 C 0.7376(2) 0.6210(8) 0.4454(3) 0.0481(17) Uani 1 1 d . . . . .
H14A H 0.725186 0.574875 0.410716 0.072 Uiso 1 1 calc R U . . .
H14B H 0.758995 0.561133 0.471527 0.072 Uiso 1 1 calc R U . . .
H14C H 0.747795 0.714318 0.443627 0.072 Uiso 1 1 calc R U . . .
C15 C 0.69084(15) 0.5049(6) 0.5265(2) 0.0313(12) Uani 1 1 d . . . . .
C16 C 0.69119(18) 0.3828(6) 0.4985(3) 0.0385(14) Uani 1 1 d . . . . .
C17 C 0.7205(2) 0.2808(9) 0.5242(3) 0.060(2) Uani 1 1 d . . . . .
H17 H 0.720318 0.197368 0.505984 0.073 Uiso 1 1 calc R U . . .
C18 C 0.7489(2) 0.3012(10) 0.5748(4) 0.066(2) Uani 1 1 d . . . . .
H18 H 0.768910 0.231678 0.591258 0.079 Uiso 1 1 calc R U . . .
C19 C 0.75051(18) 0.4182(10) 0.6040(3) 0.054(2) Uani 1 1 d . . . . .
H19 H 0.771075 0.429553 0.639690 0.065 Uiso 1 1 calc R U . . .
C20 C 0.72014(17) 0.5217(8) 0.5787(2) 0.0400(14) Uani 1 1 d . . . . .
C21 C 0.6556(3) 0.2397(8) 0.4214(4) 0.070(2) Uani 1 1 d . . . . .
H21A H 0.676128 0.215463 0.414665 0.105 Uiso 1 1 calc R U . . .
H21B H 0.630620 0.244943 0.387849 0.105 Uiso 1 1 calc R U . . .
H21C H 0.654370 0.166160 0.443773 0.105 Uiso 1 1 calc R U . . .
C22 C 0.7458(2) 0.6599(11) 0.6580(3) 0.069(3) Uani 1 1 d . . . . .
H22A H 0.771668 0.675065 0.663548 0.103 Uiso 1 1 calc R U . . .
H22B H 0.746200 0.573934 0.676903 0.103 Uiso 1 1 calc R U . . .
H22C H 0.738712 0.742475 0.671181 0.103 Uiso 1 1 calc R U . . .
C23 C 0.55271(19) 0.4981(9) 0.5579(3) 0.0506(18) Uani 1 1 d . . . . .
C24 C 0.5560(2) 0.6156(9) 0.5925(3) 0.059(2) Uani 1 1 d . . . . .
H24A H 0.578208 0.677686 0.600350 0.071 Uiso 1 1 calc R U . . .
H24B H 0.532063 0.674007 0.574814 0.071 Uiso 1 1 calc R U . . .
C25 C 0.5666(2) 0.6672(8) 0.6760(3) 0.058(2) Uani 1 1 d . . . . .
H25A H 0.545029 0.736585 0.658105 0.070 Uiso 1 1 calc R U . . .
H25B H 0.591341 0.718360 0.688379 0.070 Uiso 1 1 calc R U . . .
C26 C 0.5669(2) 0.6019(10) 0.7216(3) 0.060(2) Uani 1 1 d . . . . .
H26A H 0.571434 0.676398 0.747715 0.072 Uiso 1 1 calc R U . . .
H26B H 0.541544 0.556288 0.709466 0.072 Uiso 1 1 calc R U . . .
C27 C 0.6044(3) 0.4481(13) 0.7943(3) 0.079(3) Uani 1 1 d . . . . .
H27A H 0.580846 0.403602 0.789437 0.118 Uiso 1 1 calc R U . . .
H27B H 0.612047 0.528189 0.818918 0.118 Uiso 1 1 calc R U . . .
H27C H 0.625395 0.377579 0.808482 0.118 Uiso 1 1 calc R U . . .
C28 C 0.6838(2) 0.3445(9) 0.6494(3) 0.0517(18) Uani 1 1 d . . . . .
C29 C 0.68521(16) 0.2203(7) 0.6790(3) 0.0391(14) Uani 1 1 d . . . . .
H29A H 0.689204 0.134086 0.663211 0.047 Uiso 1 1 calc R U . . .
H29B H 0.707506 0.228635 0.715741 0.047 Uiso 1 1 calc R U . . .
C30 C 0.6535(2) 0.0944(7) 0.7140(2) 0.0430(15) Uani 1 1 d . . . . .
H30A H 0.669060 0.127446 0.751032 0.052 Uiso 1 1 calc R U . . .
H30B H 0.666319 0.009179 0.710242 0.052 Uiso 1 1 calc R U . . .
C31 C 0.6127(3) 0.0581(8) 0.6993(3) 0.056(2) Uani 1 1 d . . . . .
H31A H 0.597171 0.026031 0.662143 0.068 Uiso 1 1 calc R U . . .
H31B H 0.613309 -0.020331 0.721999 0.068 Uiso 1 1 calc R U . . .
C32 C 0.5578(3) 0.1521(13) 0.6956(5) 0.094(4) Uani 1 1 d . . . . .
H32A H 0.540932 0.120600 0.658949 0.141 Uiso 1 1 calc R U . . .
H32B H 0.547329 0.239860 0.701172 0.141 Uiso 1 1 calc R U . . .
H32C H 0.558974 0.077546 0.719400 0.141 Uiso 1 1 calc R U . . .
C33 C 0.6657(2) 0.9410(8) 0.5404(4) 0.058(2) Uani 1 1 d . . . . .
H33A H 0.693064 0.970458 0.564036 0.069 Uiso 1 1 calc R U . A 1
H33B H 0.655008 0.963017 0.502745 0.069 Uiso 1 1 calc R U . A 1
C34 C 0.6408(3) 0.9620(10) 0.5591(5) 0.081(3) Uani 1 1 d . . . . .
H34 H 0.617852 1.017481 0.539517 0.097 Uiso 1 1 calc R U . B 1
C35 C 0.6505(3) 0.8992(11) 0.6075(4) 0.085(4) Uani 1 1 d . . . . .
H35A H 0.629467 0.892393 0.614935 0.102 Uiso 1 1 calc R U . C 1
H35B H 0.676127 0.924119 0.638729 0.102 Uiso 1 1 calc R U . C 1
O2 O 0.58988(12) 0.4169(5) 0.58166(16) 0.0427(11) Uani 1 1 d . . . . .
O3 O 0.56184(13) 0.5570(5) 0.64068(17) 0.0427(10) Uani 1 1 d . . . . .
O4 O 0.59693(13) 0.4986(6) 0.74496(17) 0.0467(11) Uani 1 1 d . . . . .
Ni1 Ni 0.64997(4) 0.7515(2) 0.55656(7) 0.0284(3) Uani 0.780(4) 1 d . U P D 1
O5 O 0.65242(14) 0.3232(6) 0.59474(18) 0.0277(10) Uani 0.780(4) 1 d . . P D 1
P2 P 0.62106(5) 0.4459(3) 0.56636(7) 0.0247(5) Uani 0.780(4) 1 d . U P D 1
O1 O 0.63638(17) 0.5935(6) 0.5837(2) 0.0354(13) Uani 0.780(4) 1 d . U P D 1
NiA Ni 0.64122(18) 0.8027(6) 0.5434(2) 0.0270(10) Uani 0.220(4) 1 d . U P D 2
O5A O 0.6212(5) 0.666(2) 0.5721(7) 0.0277(10) Uani 0.220(4) 1 d . U P D 2
P2A P 0.6169(2) 0.5150(11) 0.5680(3) 0.0247(5) Uani 0.220(4) 1 d . U P D 2
O1A O 0.6579(5) 0.439(2) 0.6103(8) 0.038(5) Uani 0.220(4) 1 d . . P D 2
O6 O 0.65074(11) 0.2053(4) 0.67899(17) 0.0325(9) Uani 1 1 d . . . . .
O7 O 0.59579(15) 0.1785(6) 0.7061(2) 0.0525(13) Uani 1 1 d . . . . .
O8 O 0.70967(11) 0.6396(4) 0.46033(17) 0.0341(9) Uani 1 1 d . . . . .
O9 O 0.58924(13) 0.8023(5) 0.4250(2) 0.0484(12) Uani 1 1 d . . . . .
O10 O 0.66411(14) 0.3753(4) 0.44767(19) 0.0409(10) Uani 1 1 d . . . . .
O11 O 0.71779(12) 0.6423(6) 0.60231(16) 0.0505(13) Uani 1 1 d . . . . .
Na07 Na 0.61559(6) 0.3969(2) 0.69029(9) 0.0336(5) Uani 1 1 d . . . . .
Sb1 Sb 0.70144(2) 0.59403(4) 0.77826(2) 0.03153(12) Uani 1 1 d . . . . .
F1 F 0.65731(11) 0.6061(4) 0.70932(16) 0.0493(4) Uani 1 1 d . . . . .
F2 F 0.68236(11) 0.4130(5) 0.78119(16) 0.0493(4) Uani 1 1 d . . . . .
F3 F 0.72931(11) 0.5104(5) 0.75150(15) 0.0493(4) Uani 1 1 d . . . . .
F4 F 0.67447(11) 0.6781(5) 0.80600(15) 0.0493(4) Uani 1 1 d . . . . .
F5 F 0.71843(11) 0.7738(5) 0.77240(15) 0.0493(4) Uani 1 1 d . . . . .
F6 F 0.74504(11) 0.5686(5) 0.84647(15) 0.0493(4) Uani 1 1 d . . . . .
P1 P 0.64961(3) 0.62834(14) 0.49501(5) 0.0223(3) Uani 1 1 d . . . . .
Sb1_1 Sb 0.4994(4) 1.0030(19) 0.5032(5) 0.0348(11) Uani 0.4675(9) 1 d D . P E -1
F1_1 F 0.5526(4) 1.0233(14) 0.5416(5) 0.0902(18) Uani 0.4675(9) 1 d D . P E -1
F2_1 F 0.4997(7) 0.813(2) 0.4878(8) 0.0902(18) Uani 0.4675(9) 1 d D . P E -1
F3_1 F 0.4947(7) 1.064(2) 0.4409(6) 0.0902(18) Uani 0.4675(9) 1 d D . P E -1
F4_1 F 0.4980(7) 1.195(2) 0.5185(8) 0.0902(18) Uani 0.4675(9) 1 d D . P E -1
F5_1 F 0.5072(7) 0.952(2) 0.5689(6) 0.0902(18) Uani 0.4675(9) 1 d D . P E -1
F6_1 F 0.4471(4) 1.0006(14) 0.4793(5) 0.0902(18) Uani 0.4675(9) 1 d D . P E -1
Sb1_2 Sb 0.4992(2) 1.12918(7) 0.2499(3) 0.0276(3) Uani 0.5325(9) 1 d D . P E -2
F1_2 F 0.49441(19) 0.9299(5) 0.2454(4) 0.0339(6) Uani 0.5325(9) 1 d D . P E -2
F2_2 F 0.5533(2) 1.1171(8) 0.2878(3) 0.0339(6) Uani 0.5325(9) 1 d D . P E -2
F3_2 F 0.4937(2) 1.1375(10) 0.3078(3) 0.0339(6) Uani 0.5325(9) 1 d D . P E -2
F4_2 F 0.4447(2) 1.1463(8) 0.2038(3) 0.0339(6) Uani 0.5325(9) 1 d D . P E -2
F5_2 F 0.4988(2) 1.1205(10) 0.1861(3) 0.0339(6) Uani 0.5325(9) 1 d D . P E -2
F6_2 F 0.5022(4) 1.3290(5) 0.2515(7) 0.0339(6) Uani 0.5325(9) 1 d D . P E -2

loop_
_atom_site_aniso_label
_atom_site_aniso_U_11
_atom_site_aniso_U_22
_atom_site_aniso_U_33
_atom_site_aniso_U_23
_atom_site_aniso_U_13
_atom_site_aniso_U_12
C1 0.025(2) 0.027(3) 0.026(2) -0.003(2) 0.016(2) 0.0019(19)
C2 0.036(3) 0.041(3) 0.024(3) -0.008(2) 0.016(2) -0.007(2)
C3 0.042(3) 0.056(4) 0.032(3) -0.018(3) 0.019(3) -0.017(3)
C4 0.041(3) 0.044(4) 0.042(3) -0.015(3) 0.023(3) -0.017(3)
C5 0.035(3) 0.042(3) 0.044(3) 0.003(3) 0.024(3) -0.005(3)
C6 0.028(3) 0.041(3) 0.029(3) 0.000(2) 0.018(2) -0.003(2)
C7 0.030(2) 0.018(2) 0.023(2) 0.0024(18) 0.012(2) 0.0008(19)
C8 0.038(3) 0.026(3) 0.027(3) 0.002(2) 0.019(2) -0.004(2)
C9 0.063(4) 0.047(4) 0.038(3) 0.006(3) 0.031(3) -0.012(3)
C10 0.076(5) 0.053(4) 0.043(4) 0.026(3) 0.022(4) -0.006(4)
C11 0.058(5) 0.039(4) 0.044(4) 0.023(3) 0.003(3) 0.008(3)
C12 0.038(3) 0.029(3) 0.036(3) 0.004(2) 0.013(3) 0.006(2)
C13 0.057(5) 0.082(7) 0.093(7) 0.015(6) 0.023(5) 0.044(5)
C14 0.050(4) 0.049(4) 0.070(5) -0.002(3) 0.049(4) -0.005(3)
C15 0.025(2) 0.044(3) 0.019(2) 0.018(2) 0.009(2) 0.000(2)
C16 0.042(3) 0.028(3) 0.063(4) 0.021(3) 0.040(3) 0.013(2)
C17 0.068(5) 0.054(4) 0.070(5) 0.031(4) 0.044(5) 0.025(4)
C18 0.060(5) 0.067(5) 0.076(6) 0.035(5) 0.039(5) 0.024(4)
C19 0.025(3) 0.093(6) 0.037(3) 0.036(4) 0.011(3) 0.001(3)
C20 0.030(3) 0.058(4) 0.031(3) 0.009(3) 0.016(2) -0.008(3)
C21 0.092(6) 0.037(4) 0.089(7) -0.017(4) 0.053(6) 0.003(4)
C22 0.054(4) 0.107(7) 0.025(3) -0.001(4) 0.008(3) -0.043(5)
C23 0.031(3) 0.085(6) 0.028(3) 0.013(3) 0.010(3) 0.018(3)
C24 0.059(5) 0.055(5) 0.049(4) 0.023(4) 0.018(4) 0.010(4)
C25 0.050(4) 0.046(4) 0.065(5) -0.007(4) 0.021(4) 0.020(3)
C26 0.041(4) 0.093(6) 0.048(4) -0.016(4) 0.026(3) 0.023(4)
C27 0.081(6) 0.127(9) 0.046(5) 0.015(5) 0.046(5) 0.002(6)
C28 0.038(3) 0.077(5) 0.033(3) 0.006(3) 0.014(3) -0.007(3)
C29 0.026(3) 0.038(3) 0.053(4) -0.013(3) 0.020(3) -0.001(2)
C30 0.058(4) 0.032(3) 0.028(3) 0.001(2) 0.016(3) 0.006(3)
C31 0.088(6) 0.041(4) 0.055(4) -0.009(3) 0.048(4) -0.029(4)
C32 0.082(7) 0.113(9) 0.122(9) -0.044(7) 0.078(7) -0.061(6)
C33 0.060(4) 0.045(4) 0.076(5) -0.024(4) 0.041(4) -0.016(3)
C34 0.079(6) 0.049(5) 0.099(8) -0.032(5) 0.036(6) -0.006(4)
C35 0.100(7) 0.093(7) 0.096(8) -0.070(6) 0.074(7) -0.052(6)
O2 0.026(2) 0.075(3) 0.026(2) 0.012(2) 0.0138(17) 0.002(2)
O3 0.043(2) 0.051(3) 0.031(2) 0.0037(19) 0.0177(19) 0.011(2)
O4 0.044(2) 0.072(3) 0.031(2) 0.003(2) 0.024(2) 0.012(2)
Ni1 0.0344(7) 0.0241(8) 0.0313(7) -0.0114(5) 0.0204(6) -0.0061(5)
O5 0.034(2) 0.034(3) 0.020(2) -0.0104(19) 0.017(2) -0.004(2)
P2 0.0257(8) 0.0320(14) 0.0191(7) -0.0026(8) 0.0137(6) -0.0029(9)
O1 0.049(3) 0.036(3) 0.021(2) -0.009(2) 0.018(2) -0.007(3)
NiA 0.045(3) 0.014(2) 0.027(2) -0.0025(16) 0.023(2) -0.0025(18)
O5A 0.034(2) 0.034(3) 0.020(2) -0.0104(19) 0.017(2) -0.004(2)
P2A 0.0257(8) 0.0320(14) 0.0191(7) -0.0026(8) 0.0137(6) -0.0029(9)
O1A 0.026(8) 0.060(14) 0.043(11) 0.033(10) 0.028(8) 0.023(9)
O6 0.0271(18) 0.0264(19) 0.047(2) 0.0041(17) 0.0219(18) 0.0007(15)
O7 0.059(3) 0.055(3) 0.063(3) -0.018(2) 0.046(3) -0.027(2)
O8 0.034(2) 0.037(2) 0.043(2) 0.0128(18) 0.0279(19) 0.0040(17)
O9 0.038(2) 0.041(3) 0.056(3) 0.011(2) 0.018(2) 0.022(2)
O10 0.056(3) 0.028(2) 0.053(3) 0.0030(19) 0.038(2) 0.0085(19)
O11 0.029(2) 0.086(4) 0.021(2) 0.001(2) 0.0023(17) -0.018(2)
Na07 0.0297(11) 0.0378(12) 0.0401(13) 0.0023(10) 0.0232(10) 0.0027(9)
Sb1 0.02714(19) 0.0392(2) 0.0274(2) -0.00966(15) 0.01383(16) -0.00581(15)
F1 0.0386(8) 0.0611(10) 0.0439(9) -0.0104(8) 0.0188(7) -0.0063(7)
F2 0.0386(8) 0.0611(10) 0.0439(9) -0.0104(8) 0.0188(7) -0.0063(7)
F3 0.0386(8) 0.0611(10) 0.0439(9) -0.0104(8) 0.0188(7) -0.0063(7)
F4 0.0386(8) 0.0611(10) 0.0439(9) -0.0104(8) 0.0188(7) -0.0063(7)
F5 0.0386(8) 0.0611(10) 0.0439(9) -0.0104(8) 0.0188(7) -0.0063(7)
F6 0.0386(8) 0.0611(10) 0.0439(9) -0.0104(8) 0.0188(7) -0.0063(7)
P1 0.0193(6) 0.0286(7) 0.0180(6) -0.0018(5) 0.0091(5) -0.0009(5)
Sb1_1 0.0476(8) 0.0279(12) 0.049(2) 0.0043(16) 0.0390(12) 0.0000(7)
F1_1 0.145(4) 0.061(3) 0.069(4) -0.001(3) 0.060(3) 0.008(3)
F2_1 0.145(4) 0.061(3) 0.069(4) -0.001(3) 0.060(3) 0.008(3)
F3_1 0.145(4) 0.061(3) 0.069(4) -0.001(3) 0.060(3) 0.008(3)
F4_1 0.145(4) 0.061(3) 0.069(4) -0.001(3) 0.060(3) 0.008(3)
F5_1 0.145(4) 0.061(3) 0.069(4) -0.001(3) 0.060(3) 0.008(3)
F6_1 0.145(4) 0.061(3) 0.069(4) -0.001(3) 0.060(3) 0.008(3)
Sb1_2 0.0279(5) 0.0286(3) 0.0253(3) 0.0051(18) 0.0134(3) -0.0037(17)
F1_2 0.0324(15) 0.0326(13) 0.0310(14) -0.0011(16) 0.0128(13) -0.0030(15)
F2_2 0.0324(15) 0.0326(13) 0.0310(14) -0.0011(16) 0.0128(13) -0.0030(15)
F3_2 0.0324(15) 0.0326(13) 0.0310(14) -0.0011(16) 0.0128(13) -0.0030(15)
F4_2 0.0324(15) 0.0326(13) 0.0310(14) -0.0011(16) 0.0128(13) -0.0030(15)
F5_2 0.0324(15) 0.0326(13) 0.0310(14) -0.0011(16) 0.0128(13) -0.0030(15)
F6_2 0.0324(15) 0.0326(13) 0.0310(14) -0.0011(16) 0.0128(13) -0.0030(15)

loop_
_atom_type_symbol
_atom_type_description
_atom_type_scat_dispersion_real
_atom_type_scat_dispersion_imag
_atom_type_scat_source
C C 0.0033 0.0016 'International Tables Vol C Tables 4.2.6.8 and 6.1.1.4'
O O 0.0106 0.0060 'International Tables Vol C Tables 4.2.6.8 and 6.1.1.4'
F F 0.0171 0.0103 'International Tables Vol C Tables 4.2.6.8 and 6.1.1.4'
Na Na 0.0362 0.0249 'International Tables Vol C Tables 4.2.6.8 and 6.1.1.4'
Ni Ni 0.3393 1.1124 'International Tables Vol C Tables 4.2.6.8 and 6.1.1.4'
Sb Sb -0.5866 1.5461 'International Tables Vol C Tables 4.2.6.8 and 6.1.1.4'
P P 0.1023 0.0942 'International Tables Vol C Tables 4.2.6.8 and 6.1.1.4'
H H 0.0000 0.0000 'International Tables Vol C Tables 4.2.6.8 and 6.1.1.4'

loop_
_geom_angle_atom_site_label_1
_geom_angle_atom_site_label_2
_geom_angle_atom_site_label_3
_geom_angle
C2 C1 C6 118.3(5)
C2 C1 P1 120.2(4)
C6 C1 P1 121.4(4)
C3 C2 C1 121.2(6)
C4 C3 C2 120.8(6)
C3 C4 C5 119.6(6)
C4 C5 C6 119.9(6)
C1 C6 C5 120.2(5)
C1 C6 P2 125.1(4)
C5 C6 P2 114.7(4)
C1 C6 P2A 114.2(5)
C5 C6 P2A 122.8(5)
C8 C7 C12 118.2(5)
C8 C7 P1 126.3(4)
C12 C7 P1 115.0(4)
O8 C8 C7 117.6(4)
O8 C8 C9 122.1(5)
C7 C8 C9 120.3(6)
C10 C9 C8 119.3(7)
C11 C10 C9 122.1(6)
C10 C11 C12 119.1(7)
O9 C12 C11 125.0(6)
O9 C12 C7 113.9(5)
C11 C12 C7 121.0(6)
C20 C15 C16 119.0(6)
C20 C15 P1 120.9(5)
C16 C15 P1 119.8(4)
O10 C16 C17 122.9(7)
O10 C16 C15 117.2(5)
C17 C16 C15 119.9(7)
C18 C17 C16 119.7(8)
C17 C18 C19 123.3(7)
C18 C19 C20 117.7(7)
O11 C20 C15 115.2(6)
O11 C20 C19 124.4(6)
C15 C20 C19 120.4(7)
C24 C23 O2 110.8(6)
O3 C24 C23 108.9(6)
O3 C25 C26 108.3(7)
O3 C25 Na07 48.1(3)
C26 C25 Na07 81.0(4)
O4 C26 C25 108.8(5)
O1A C28 C29 142.3(10)
C29 C28 O5 107.6(6)
O6 C29 C28 111.3(5)
O6 C30 C31 107.5(5)
O6 C30 Na07 48.6(3)
C31 C30 Na07 78.8(4)
O7 C31 C30 108.9(5)
C34 C33 NiA 60.8(5)
C34 C33 Ni1 69.2(5)
C33 C34 C35 118.8(10)
C33 C34 NiA 67.8(5)
C35 C34 NiA 82.4(7)
C33 C34 Ni1 70.2(5)
C35 C34 Ni1 71.0(6)
C34 C35 NiA 52.2(5)
C34 C35 Ni1 68.4(5)
C23 O2 P2 122.5(4)
C23 O2 P2A 103.7(5)
C23 O2 Na07 104.2(3)
P2 O2 Na07 118.4(2)
P2A O2 Na07 115.6(3)
C25 O3 C24 110.7(6)
C25 O3 Na07 105.9(4)
C24 O3 Na07 118.0(4)
C26 O4 C27 113.3(6)
C26 O4 Na07 116.4(4)
C27 O4 Na07 128.3(5)
O1 Ni1 C34 130.1(4)
O1 Ni1 C33 168.5(3)
C34 Ni1 C33 40.5(4)
O1 Ni1 C35 95.8(4)
C34 Ni1 C35 40.6(4)
C33 Ni1 C35 72.8(4)
O1 Ni1 P1 94.19(16)
C34 Ni1 P1 129.4(4)
C33 Ni1 P1 97.3(2)
C35 Ni1 P1 169.7(4)
C28 O5 P2 118.5(5)
O1 P2 O2 108.0(3)
O1 P2 O5 114.7(3)
O2 P2 O5 105.0(3)
O1 P2 C6 111.7(3)
O2 P2 C6 108.8(3)
O5 P2 C6 108.2(3)
P2 O1 Ni1 137.3(3)
C34 NiA C33 51.3(5)
C34 NiA O5A 114.9(8)
C33 NiA O5A 159.7(6)
C34 NiA C35 45.3(5)
C33 NiA C35 83.2(5)
O5A NiA C35 77.3(6)
C34 NiA P1 152.2(6)
C33 NiA P1 103.1(4)
O5A NiA P1 92.6(5)
C35 NiA P1 156.1(5)
P2A O5A NiA 132.4(11)
O5A P2A O1A 110.1(13)
O5A P2A O2 126.9(9)
O1A P2A O2 95.9(8)
O5A P2A C6 118.2(8)
O1A P2A C6 106.5(9)
O2 P2A C6 95.8(5)
C28 O1A P2A 159.1(14)
C29 O6 C30 112.2(5)
C29 O6 Na07 125.8(3)
C30 O6 Na07 105.1(3)
C31 O7 C32 112.7(7)
C31 O7 Na07 115.7(4)
C32 O7 Na07 123.8(6)
C8 O8 C14 119.2(5)
C12 O9 C13 117.9(7)
C16 O10 C21 119.1(6)
C20 O11 C22 117.6(6)
O4 Na07 O7 86.73(19)
O4 Na07 O3 69.69(16)
O7 Na07 O3 112.0(2)
O4 Na07 O6 146.23(19)
O7 Na07 O6 70.71(16)
O3 Na07 O6 141.67(18)
O4 Na07 F1 87.20(18)
O7 Na07 F1 157.3(2)
O3 Na07 F1 86.19(17)
O6 Na07 F1 103.87(15)
O4 Na07 F2 78.05(16)
O7 Na07 F2 96.77(18)
O3 Na07 F2 134.55(18)
O6 Na07 F2 80.00(15)
F1 Na07 F2 60.56(15)
O4 Na07 O2 135.46(17)
O7 Na07 O2 109.32(18)
O3 Na07 O2 65.78(15)
O6 Na07 O2 77.14(15)
F1 Na07 O2 90.18(15)
F2 Na07 O2 136.79(15)
O4 Na07 C25 48.9(2)
O7 Na07 C25 118.6(2)
O3 Na07 C25 25.99(18)
O6 Na07 C25 164.8(2)
F1 Na07 C25 72.1(2)
F2 Na07 C25 109.18(19)
O2 Na07 C25 88.17(19)
O4 Na07 C30 120.99(19)
O7 Na07 C30 48.68(19)
O3 Na07 C30 152.1(2)
O6 Na07 C30 26.35(16)
F1 Na07 C30 118.44(18)
F2 Na07 C30 72.78(16)
O2 Na07 C30 99.08(17)
C25 Na07 C30 166.9(2)
O4 Na07 Sb1 79.93(14)
O7 Na07 Sb1 127.59(16)
O3 Na07 Sb1 110.11(14)
O6 Na07 Sb1 93.96(11)
F1 Na07 Sb1 29.71(10)
F2 Na07 Sb1 30.93(10)
O2 Na07 Sb1 115.59(11)
C25 Na07 Sb1 89.02(16)
C30 Na07 Sb1 97.53(14)
F4 Sb1 F5 89.61(18)
F4 Sb1 F3 179.01(17)
F5 Sb1 F3 90.08(18)
F4 Sb1 F6 90.49(17)
F5 Sb1 F6 91.93(18)
F3 Sb1 F6 88.58(17)
F4 Sb1 F2 90.44(18)
F5 Sb1 F2 177.52(18)
F3 Sb1 F2 89.91(18)
F6 Sb1 F2 90.56(18)
F4 Sb1 F1 91.09(17)
F5 Sb1 F1 91.60(17)
F3 Sb1 F1 89.86(17)
F6 Sb1 F1 176.15(19)
F2 Sb1 F1 85.92(18)
F4 Sb1 Na07 88.42(12)
F5 Sb1 Na07 131.57(13)
F3 Sb1 Na07 92.48(12)
F6 Sb1 Na07 136.46(14)
F2 Sb1 Na07 45.95(13)
F1 Sb1 Na07 40.10(13)
Sb1 F1 Na07 110.2(2)
Sb1 F2 Na07 103.12(18)
C7 P1 C15 110.1(2)
C7 P1 C1 107.0(2)
C15 P1 C1 101.1(2)
C7 P1 Ni1 119.74(18)
C15 P1 Ni1 107.9(2)
C1 P1 Ni1 109.48(17)
C7 P1 NiA 106.5(2)
C15 P1 NiA 121.3(3)
C1 P1 NiA 110.1(2)
F1_1 Sb1_1 F2_1 95.4(9)
F1_1 Sb1_1 F6_1 166.1(8)
F2_1 Sb1_1 F6_1 92.9(9)
F1_1 Sb1_1 F3_1 93.2(8)
F2_1 Sb1_1 F3_1 93.2(8)
F6_1 Sb1_1 F3_1 97.5(8)
F1_1 Sb1_1 F4_1 85.7(8)
F2_1 Sb1_1 F4_1 178.8(12)
F6_1 Sb1_1 F4_1 85.9(8)
F3_1 Sb1_1 F4_1 87.1(7)
F1_1 Sb1_1 F5_1 83.1(8)
F2_1 Sb1_1 F5_1 89.6(7)
F6_1 Sb1_1 F5_1 85.7(8)
F3_1 Sb1_1 F5_1 175.6(12)
F4_1 Sb1_1 F5_1 90.1(8)
F3_2 Sb1_2 F2_2 96.8(5)
F3_2 Sb1_2 F1_2 92.8(4)
F2_2 Sb1_2 F1_2 91.5(4)
F3_2 Sb1_2 F6_2 88.4(7)
F2_2 Sb1_2 F6_2 90.3(5)
F1_2 Sb1_2 F6_2 177.7(8)
F3_2 Sb1_2 F4_2 90.1(4)
F2_2 Sb1_2 F4_2 172.8(6)
F1_2 Sb1_2 F4_2 89.8(4)
F6_2 Sb1_2 F4_2 88.3(5)
F3_2 Sb1_2 F5_2 173.7(6)
F2_2 Sb1_2 F5_2 89.4(4)
F1_2 Sb1_2 F5_2 86.6(4)
F6_2 Sb1_2 F5_2 92.0(7)
F4_2 Sb1_2 F5_2 83.6(5)

loop_
_geom_bond_atom_site_label_1
_geom_bond_atom_site_label_2
_geom_bond_distance
C1 C2 1.397(7)
C1 C6 1.402(7)
C1 P1 1.846(5)
C2 C3 1.386(8)
C3 C4 1.372(9)
C4 C5 1.404(9)
C5 C6 1.406(8)
C6 P2 1.752(6)
C6 P2A 1.999(10)
C7 C8 1.399(8)
C7 C12 1.410(8)
C7 P1 1.811(5)
C8 O8 1.354(7)
C8 C9 1.405(8)
C9 C10 1.382(11)
C10 C11 1.360(13)
C11 C12 1.397(10)
C12 O9 1.356(8)
C13 O9 1.431(8)
C14 O8 1.432(7)
C15 C20 1.381(8)
C15 C16 1.422(9)
C15 P1 1.832(6)
C16 O10 1.323(9)
C16 C17 1.396(9)
C17 C18 1.344(13)
C18 C19 1.382(13)
C19 C20 1.430(10)
C20 O11 1.362(9)
C21 O10 1.436(8)
C22 O11 1.443(7)
C23 C24 1.468(11)
C23 O2 1.491(8)
C24 O3 1.438(8)
C25 O3 1.416(8)
C25 C26 1.485(12)
C25 Na07 3.106(7)
C26 O4 1.417(8)
C27 O4 1.419(9)
C28 O1A 1.395(18)
C28 C29 1.443(10)
C28 O5 1.459(8)
C29 O6 1.406(7)
C30 O6 1.436(7)
C30 C31 1.513(11)
C30 Na07 3.123(7)
C31 O7 1.388(10)
C32 O7 1.422(9)
C33 C34 1.401(13)
C33 NiA 1.663(9)
C33 Ni1 2.029(8)
C34 C35 1.411(15)
C34 NiA 1.568(10)
C34 Ni1 2.016(9)
C35 NiA 1.967(9)
C35 Ni1 2.049(8)
O2 P2 1.579(4)
O2 P2A 1.641(9)
O2 Na07 2.841(5)
O3 Na07 2.404(5)
O4 Na07 2.336(5)
Ni1 O1 1.904(6)
Ni1 P1 2.1646(18)
O5 P2 1.586(6)
P2 O1 1.492(6)
NiA O5A 1.943(19)
NiA P1 2.323(5)
O5A P2A 1.43(2)
P2A O1A 1.629(18)
O6 Na07 2.425(4)
O7 Na07 2.336(5)
Na07 F1 2.452(5)
Na07 F2 2.636(5)
Na07 Sb1 3.572(2)
Sb1 F4 1.861(4)
Sb1 F5 1.863(4)
Sb1 F3 1.868(4)
Sb1 F6 1.877(4)
Sb1 F2 1.885(4)
Sb1 F1 1.886(4)
Sb1_1 F1_1 1.842(12)
Sb1_1 F2_1 1.842(11)
Sb1_1 F6_1 1.846(12)
Sb1_1 F3_1 1.857(11)
Sb1_1 F4_1 1.865(11)
Sb1_1 F5_1 1.876(11)
Sb1_2 F3_2 1.862(8)
Sb1_2 F2_2 1.867(9)
Sb1_2 F1_2 1.875(5)
Sb1_2 F6_2 1.876(4)
Sb1_2 F4_2 1.895(9)
Sb1_2 F5_2 1.896(8)
